data_7060100
loop_
_publ_author_name
'Mart\'inez-De-Le\'on, Carla Gabriela'
'Flores Vallejo, Rosario del Carmen'
'Rodr\'iguez-\'Alvarez, Aurora'
'Villareal, Mar\'ia Luisa'
'Gr\'evy, Jean-Michel'

_publ_section_title
;
 Synthesis, characterization and cytotoxic activity of cationic
 half-sandwich Ru(ii) complexes stabilized by iminophosphorane N,N,S and
 N,N,Se tridentate ligands
;
_journal_issue 47
_journal_name_full 'New Journal of Chemistry'
_journal_page_first 20676
_journal_page_last 20687
_journal_paper_doi 10.1039/D0NJ04958A
_journal_volume 44
_journal_year 2020
_chemical_formula_moiety 'C42 H38 N2 P Ru Se, F6 P'
_chemical_formula_sum 'C42 H38 F6 N2 P2 Ru Se'
_chemical_formula_weight 926.71
_space_group_crystal_system triclinic
_space_group_IT_number 2
_space_group_name_Hall '-P 1'
_space_group_name_H-M_alt 'P -1'
_atom_sites_solution_hydrogens geom
_audit_creation_date 2020-10-21
_audit_creation_method
;
Olex2 1.2
(compiled May 18 2018 14:05:52 for OlexSys, GUI svn.r5506)
;
_audit_update_record
;
2020-10-30 deposited with the CCDC.	2020-11-05 downloaded from the CCDC.
;
_cell_angle_alpha 102.299(3)
_cell_angle_beta 92.894(3)
_cell_angle_gamma 111.556(4)
_cell_formula_units_Z 2
_cell_length_a 10.3258(3)
_cell_length_b 11.4664(5)
_cell_length_c 17.7014(7)
_cell_measurement_reflns_used 7189
_cell_measurement_temperature 99.9(5)
_cell_measurement_theta_max 28.7160
_cell_measurement_theta_min 3.1480
_cell_volume 1885.31(14)
_computing_cell_refinement
'CrysAlisPro, Agilent Technologies, Version 1.171.37.35 (release 13-08-2014 CrysAlis171 .NET) (compiled Aug 13 2014,18:06:01)'
_computing_data_collection
'CrysAlisPro, Agilent Technologies, Version 1.171.37.35 (release 13-08-2014 CrysAlis171 .NET) (compiled Aug 13 2014,18:06:01)'
_computing_data_reduction
'CrysAlisPro, Agilent Technologies, Version 1.171.37.35 (release 13-08-2014 CrysAlis171 .NET) (compiled Aug 13 2014,18:06:01)'
_computing_molecular_graphics 'Olex2 (Dolomanov et al., 2009)'
_computing_publication_material 'Olex2 (Dolomanov et al., 2009)'
_computing_structure_refinement 'ShelXL (Sheldrick, 2015)'
_computing_structure_solution 'ShelXT (Sheldrick, 2015)'
_diffrn_ambient_environment N~2~
_diffrn_ambient_temperature 99.9(5)
_diffrn_detector 'CCD plate'
_diffrn_detector_area_resol_mean 8.0769
_diffrn_detector_type EosS2
_diffrn_measured_fraction_theta_full 0.999
_diffrn_measured_fraction_theta_max 0.846
_diffrn_measurement_details
'#__ type_ start__ end____ width___ exp.time_ 1 omega 0.00 25.00 1.0000 34.6900 omega____ theta____ kappa____ phi______ frames - 15.2374 57.0000 60.0000 25 #__ type_ start__ end____ width___ exp.time_ 2 omega -36.00 43.00 1.0000 34.6900 omega____ theta____ kappa____ phi______ frames - 15.2374 -19.0000 -30.0000 79 #__ type_ start__ end____ width___ exp.time_ 3 omega -20.00 30.00 1.0000 34.6900 omega____ theta____ kappa____ phi______ frames - 15.2374 -57.0000 -60.0000 50 #__ type_ start__ end____ width___ exp.time_ 4 omega -54.00 26.00 1.0000 34.6900 omega____ theta____ kappa____ phi______ frames - 15.2374 -19.0000 -120.0000 80 #__ type_ start__ end____ width___ exp.time_ 5 omega 1.00 35.00 1.0000 34.6900 omega____ theta____ kappa____ phi______ frames - 15.2374 77.0000 -90.0000 34 #__ type_ start__ end____ width___ exp.time_ 6 omega -6.00 66.00 1.0000 34.6900 omega____ theta____ kappa____ phi______ frames - 15.2374 77.0000 -180.0000 72 #__ type_ start__ end____ width___ exp.time_ 7 omega -87.00 -40.00 1.0000 34.6900 omega____ theta____ kappa____ phi______ frames - -16.0187 153.0000 -7.0000 47'
_diffrn_measurement_device 'four-circle diffractometer'
_diffrn_measurement_device_type 'SuperNova, Dual, Cu at zero, EosS2'
_diffrn_measurement_method '\w scans'
_diffrn_orient_matrix_UB_11 0.0079375000
_diffrn_orient_matrix_UB_12 0.0444313000
_diffrn_orient_matrix_UB_13 0.0362687000
_diffrn_orient_matrix_UB_21 -0.0239866000
_diffrn_orient_matrix_UB_22 0.0378489000
_diffrn_orient_matrix_UB_23 -0.0195062000
_diffrn_orient_matrix_UB_31 -0.0702020000
_diffrn_orient_matrix_UB_32 -0.0361959000
_diffrn_orient_matrix_UB_33 0.0045270000
_diffrn_radiation_monochromator mirror
_diffrn_radiation_probe x-ray
_diffrn_radiation_type MoK\a
_diffrn_radiation_wavelength 0.71073
_diffrn_reflns_av_R_equivalents 0.0389
_diffrn_reflns_av_unetI/netI 0.0633
_diffrn_reflns_Laue_measured_fraction_full 0.999
_diffrn_reflns_Laue_measured_fraction_max 0.846
_diffrn_reflns_limit_h_max 12
_diffrn_reflns_limit_h_min -13
_diffrn_reflns_limit_k_max 15
_diffrn_reflns_limit_k_min -14
_diffrn_reflns_limit_l_max 23
_diffrn_reflns_limit_l_min -22
_diffrn_reflns_number 16267
_diffrn_reflns_point_group_measured_fraction_full 0.999
_diffrn_reflns_point_group_measured_fraction_max 0.846
_diffrn_reflns_theta_full 25.242
_diffrn_reflns_theta_max 29.177
_diffrn_reflns_theta_min 2.659
_diffrn_source 'SuperNova (Mo) X-ray Source'
_exptl_absorpt_coefficient_mu 1.530
_exptl_absorpt_correction_T_max 1.00000
_exptl_absorpt_correction_T_min 0.66091
_exptl_absorpt_correction_type multi-scan
_exptl_absorpt_process_details
'CrysAlisPro, Agilent Technologies, Version 1.171.37.35 (release 13-08-2014 CrysAlis171 .NET) (compiled Aug 13 2014,18:06:01) Empirical absorption correction using spherical harmonics, implemented in SCALE3 ABSPACK scaling algorithm.'
_exptl_crystal_colour orange
_exptl_crystal_colour_primary brown
_exptl_crystal_density_diffrn 1.632
_exptl_crystal_description irregular
_exptl_crystal_F_000 932
_exptl_crystal_size_max 0.26
_exptl_crystal_size_mid 0.23
_exptl_crystal_size_min 0.15
_refine_diff_density_max 0.925
_refine_diff_density_min -0.794
_refine_diff_density_rms 0.103
_refine_ls_extinction_method none
_refine_ls_goodness_of_fit_ref 1.030
_refine_ls_hydrogen_treatment constr
_refine_ls_matrix_type full
_refine_ls_number_parameters 490
_refine_ls_number_reflns 8622
_refine_ls_number_restraints 0
_refine_ls_restrained_S_all 1.030
_refine_ls_R_factor_all 0.0483
_refine_ls_R_factor_gt 0.0391
_refine_ls_shift/su_max 0.001
_refine_ls_shift/su_mean 0.000
_refine_ls_structure_factor_coef Fsqd
_refine_ls_weighting_details 'w=1/[\s^2^(Fo^2^)+(0.0259P)^2^+0.8688P] where P=(Fo^2^+2Fc^2^)/3'
_refine_ls_weighting_scheme calc
_refine_ls_wR_factor_gt 0.0778
_refine_ls_wR_factor_ref 0.0826
_reflns_Friedel_coverage 0.000
_reflns_number_gt 7395
_reflns_number_total 8622
_reflns_threshold_expression 'I > 2\s(I)'
_cod_data_source_file d0nj04958a2.cif
_cod_data_source_block ruseph
_cod_depositor_comments 'Adding full bibliography for 7060099--7060101.cif.'
_cod_original_cell_volume 1885.31(13)
_cod_database_code 7060100
_shelx_space_group_comment
;
The symmetry employed for this shelxl refinement is uniquely defined
by the following loop, which should always be used as a source of
symmetry information in preference to the above space-group names.
They are only intended as comments.
;
_shelx_estimated_absorpt_t_max 0.803
_shelx_estimated_absorpt_t_min 0.692
_reflns_odcompleteness_completeness 99.84
_reflns_odcompleteness_iscentric 1
_reflns_odcompleteness_theta 26.32
_olex2_refinement_description
;
1. Fixed Uiso
 At 1.2 times of:
  All C(H) groups
 At 1.5 times of:
  All C(H,H,H) groups
2.a Ternary CH refined with riding coordinates:
 C40(H40)
2.b Aromatic/amide H refined with riding coordinates:
 C2(H2), C4(H4), C5(H5), C6(H6), C7(H7), C10(H10), C11(H11), C12(H12),
 C13(H13), C16(H16), C17(H17), C18(H18), C19(H19), C20(H20), C22(H22), C23(H23),
  C24(H24), C25(H25), C26(H26), C28(H28), C29(H29), C30(H30), C31(H31),
 C32(H32), C35(H35), C36(H36), C38(H38), C39(H39)
2.c Idealised Me refined as rotating group:
 C33(H33A,H33B,H33C), C41(H41A,H41B,H41C), C42(H42A,H42B,H42C)
;
_olex2_submission_special_instructions 'No special instructions were received'

loop_
_space_group_symop_operation_xyz
'x, y, z'
'-x, -y, -z'

loop_
_atom_site_label
_atom_site_type_symbol
_atom_site_fract_x
_atom_site_fract_y
_atom_site_fract_z
_atom_site_U_iso_or_equiv
_atom_site_adp_type
_atom_site_occupancy
_atom_site_site_symmetry_order
_atom_site_calc_flag
_atom_site_refinement_flags_posn
_atom_site_refinement_flags_adp
_atom_site_refinement_flags_occupancy
_atom_site_disorder_assembly
_atom_site_disorder_group
Ru1 Ru 0.85994(2) 0.73856(2) 0.32393(2) 0.00961(6) Uani 1 1 d . . . . .
Se1 Se 0.62065(3) 0.57759(3) 0.26711(2) 0.01342(8) Uani 1 1 d . . . . .
P1 P 0.92281(7) 0.88007(6) 0.19184(4) 0.01005(15) Uani 1 1 d . . . . .
N1 N 0.8055(2) 0.8435(2) 0.25020(12) 0.0103(5) Uani 1 1 d . . . . .
N2 N 0.9430(2) 0.6751(2) 0.22544(13) 0.0116(5) Uani 1 1 d . . . . .
C1 C 0.9683(3) 0.7439(2) 0.16879(15) 0.0107(5) Uani 1 1 d . . . . .
C2 C 1.0199(3) 0.6881(3) 0.10685(16) 0.0129(6) Uani 1 1 d . . . . .
H2 H 1.044502 0.718153 0.061476 0.015 Uiso 1 1 calc R . . . .
C3 C 1.0286(3) 0.5760(2) 0.12532(16) 0.0125(6) Uani 1 1 d . . . . .
C4 C 1.0768(3) 0.4813(3) 0.08895(16) 0.0148(6) Uani 1 1 d . . . . .
H4 H 1.109153 0.482507 0.039711 0.018 Uiso 1 1 calc R . . . .
C5 C 1.0766(3) 0.3870(3) 0.12544(17) 0.0176(6) Uani 1 1 d . . . . .
H5 H 1.109193 0.322774 0.101131 0.021 Uiso 1 1 calc R . . . .
C6 C 1.0287(3) 0.3840(3) 0.19850(17) 0.0182(6) Uani 1 1 d . . . . .
H6 H 1.029903 0.317789 0.222568 0.022 Uiso 1 1 calc R . . . .
C7 C 0.9804(3) 0.4750(3) 0.23570(16) 0.0158(6) Uani 1 1 d . . . . .
H7 H 0.947145 0.471474 0.284573 0.019 Uiso 1 1 calc R . . . .
C8 C 0.9813(3) 0.5727(2) 0.19989(15) 0.0116(6) Uani 1 1 d . . . . .
C9 C 0.6631(3) 0.8171(3) 0.22742(15) 0.0124(6) Uani 1 1 d . . . . .
C10 C 0.6187(3) 0.9079(3) 0.20633(16) 0.0158(6) Uani 1 1 d . . . . .
H10 H 0.686364 0.990131 0.205305 0.019 Uiso 1 1 calc R . . . .
C11 C 0.4770(3) 0.8798(3) 0.18679(18) 0.0219(7) Uani 1 1 d . . . . .
H11 H 0.448840 0.942284 0.171199 0.026 Uiso 1 1 calc R . . . .
C12 C 0.3762(3) 0.7624(3) 0.18967(19) 0.0252(7) Uani 1 1 d . . . . .
H12 H 0.279323 0.744875 0.176863 0.030 Uiso 1 1 calc R . . . .
C13 C 0.4165(3) 0.6699(3) 0.21128(17) 0.0207(7) Uani 1 1 d . . . . .
H13 H 0.347686 0.588702 0.213212 0.025 Uiso 1 1 calc R . . . .
C14 C 0.5590(3) 0.6976(3) 0.23010(16) 0.0152(6) Uani 1 1 d . . . . .
C15 C 0.6260(3) 0.4651(3) 0.16967(16) 0.0145(6) Uani 1 1 d . . . . .
C16 C 0.6416(3) 0.3517(3) 0.17495(17) 0.0194(7) Uani 1 1 d . . . . .
H16 H 0.647034 0.331824 0.224138 0.023 Uiso 1 1 calc R . . . .
C17 C 0.6492(3) 0.2682(3) 0.10805(19) 0.0250(7) Uani 1 1 d . . . . .
H17 H 0.660324 0.190700 0.111288 0.030 Uiso 1 1 calc R . . . .
C18 C 0.6407(3) 0.2968(3) 0.03621(18) 0.0246(7) Uani 1 1 d . . . . .
H18 H 0.646474 0.239280 -0.009586 0.030 Uiso 1 1 calc R . . . .
C19 C 0.6236(3) 0.4098(3) 0.03120(17) 0.0213(7) Uani 1 1 d . . . . .
H19 H 0.617506 0.429291 -0.018071 0.026 Uiso 1 1 calc R . . . .
C20 C 0.6155(3) 0.4943(3) 0.09820(16) 0.0179(6) Uani 1 1 d . . . . .
H20 H 0.602957 0.571246 0.094978 0.022 Uiso 1 1 calc R . . . .
C21 C 1.0731(3) 1.0217(2) 0.24360(15) 0.0121(6) Uani 1 1 d . . . . .
C22 C 1.2083(3) 1.0267(3) 0.23532(16) 0.0172(6) Uani 1 1 d . . . . .
H22 H 1.221501 0.955785 0.202665 0.021 Uiso 1 1 calc R . . . .
C23 C 1.3242(3) 1.1363(3) 0.27523(18) 0.0239(7) Uani 1 1 d . . . . .
H23 H 1.416729 1.140095 0.270259 0.029 Uiso 1 1 calc R . . . .
C24 C 1.3042(3) 1.2393(3) 0.32198(18) 0.0259(8) Uani 1 1 d . . . . .
H24 H 1.383375 1.314585 0.348293 0.031 Uiso 1 1 calc R . . . .
C25 C 1.1684(3) 1.2342(3) 0.33109(17) 0.0222(7) Uani 1 1 d . . . . .
H25 H 1.155393 1.305004 0.363889 0.027 Uiso 1 1 calc R . . . .
C26 C 1.0534(3) 1.1248(3) 0.29181(16) 0.0164(6) Uani 1 1 d . . . . .
H26 H 0.960851 1.120189 0.297845 0.020 Uiso 1 1 calc R . . . .
C27 C 0.8646(3) 0.9092(3) 0.10279(16) 0.0125(6) Uani 1 1 d . . . . .
C28 C 0.8927(3) 1.0358(3) 0.09677(17) 0.0160(6) Uani 1 1 d . . . . .
H28 H 0.948763 1.107380 0.138450 0.019 Uiso 1 1 calc R . . . .
C29 C 0.8386(3) 1.0565(3) 0.02997(18) 0.0218(7) Uani 1 1 d . . . . .
H29 H 0.858110 1.142335 0.025746 0.026 Uiso 1 1 calc R . . . .
C30 C 0.7564(3) 0.9526(3) -0.03064(17) 0.0216(7) Uani 1 1 d . . . . .
H30 H 0.717620 0.967476 -0.075737 0.026 Uiso 1 1 calc R . . . .
C31 C 0.7300(3) 0.8269(3) -0.02610(17) 0.0206(7) Uani 1 1 d . . . . .
H31 H 0.675033 0.756016 -0.068416 0.025 Uiso 1 1 calc R . . . .
C32 C 0.7843(3) 0.8048(3) 0.04074(16) 0.0155(6) Uani 1 1 d . . . . .
H32 H 0.766622 0.718780 0.044011 0.019 Uiso 1 1 calc R . . . .
C33 C 1.2052(3) 0.8006(3) 0.37520(18) 0.0236(7) Uani 1 1 d . . . . .
H33A H 1.190875 0.718205 0.338629 0.035 Uiso 1 1 calc GR . . . .
H33B H 1.270001 0.813977 0.421555 0.035 Uiso 1 1 calc GR . . . .
H33C H 1.245026 0.871548 0.349876 0.035 Uiso 1 1 calc GR . . . .
C34 C 1.0672(3) 0.7975(3) 0.39891(15) 0.0159(6) Uani 1 1 d . . . . .
C35 C 0.9675(3) 0.6837(3) 0.41405(15) 0.0164(6) Uani 1 1 d . . . . .
H35 H 0.989124 0.609065 0.409944 0.020 Uiso 1 1 calc R . . . .
C36 C 0.8373(3) 0.6811(3) 0.43503(15) 0.0149(6) Uani 1 1 d . . . . .
H36 H 0.772054 0.603446 0.444097 0.018 Uiso 1 1 calc R . . . .
C37 C 0.7989(3) 0.7900(3) 0.44328(15) 0.0141(6) Uani 1 1 d . . . . .
C38 C 0.8960(3) 0.9004(3) 0.42435(15) 0.0144(6) Uani 1 1 d . . . . .
H38 H 0.872130 0.973098 0.425039 0.017 Uiso 1 1 calc R . . . .
C39 C 1.0297(3) 0.9042(3) 0.40420(15) 0.0142(6) Uani 1 1 d . . . . .
H39 H 1.094624 0.981044 0.394159 0.017 Uiso 1 1 calc R . . . .
C40 C 0.6645(3) 0.7918(3) 0.47476(17) 0.0182(6) Uani 1 1 d . . . . .
H40 H 0.693039 0.835109 0.531755 0.022 Uiso 1 1 calc R . . . .
C41 C 0.5535(3) 0.6573(3) 0.4698(2) 0.0342(9) Uani 1 1 d . . . . .
H41A H 0.520830 0.610121 0.414902 0.051 Uiso 1 1 calc GR . . . .
H41B H 0.473817 0.665739 0.494927 0.051 Uiso 1 1 calc GR . . . .
H41C H 0.594539 0.609669 0.496508 0.051 Uiso 1 1 calc GR . . . .
C42 C 0.6001(3) 0.8729(3) 0.4408(2) 0.0298(8) Uani 1 1 d . . . . .
H42A H 0.670881 0.960876 0.448425 0.045 Uiso 1 1 calc GR . . . .
H42B H 0.520065 0.876207 0.467389 0.045 Uiso 1 1 calc GR . . . .
H42C H 0.567984 0.833756 0.384899 0.045 Uiso 1 1 calc GR . . . .
P2 P 0.76442(8) 0.27049(7) 0.39408(5) 0.01909(17) Uani 1 1 d . . . . .
F1 F 0.9216(2) 0.37051(18) 0.39590(12) 0.0370(5) Uani 1 1 d . . . . .
F2 F 0.7588(2) 0.20850(18) 0.30300(10) 0.0349(5) Uani 1 1 d . . . . .
F3 F 0.82743(19) 0.17139(17) 0.41717(11) 0.0307(5) Uani 1 1 d . . . . .
F4 F 0.60886(19) 0.17152(19) 0.39392(13) 0.0415(5) Uani 1 1 d . . . . .
F5 F 0.7728(2) 0.3363(2) 0.48446(11) 0.0399(5) Uani 1 1 d . . . . .
F6 F 0.7024(2) 0.37034(17) 0.37057(11) 0.0340(5) Uani 1 1 d . . . . .

loop_
_atom_site_aniso_label
_atom_site_aniso_U_11
_atom_site_aniso_U_22
_atom_site_aniso_U_33
_atom_site_aniso_U_23
_atom_site_aniso_U_13
_atom_site_aniso_U_12
Ru1 0.01036(11) 0.01066(11) 0.00640(11) 0.00160(8) -0.00013(8) 0.00293(8)
Se1 0.01244(14) 0.01332(13) 0.00999(14) 0.00188(11) 0.00035(10) 0.00062(11)
P1 0.0098(3) 0.0108(3) 0.0092(3) 0.0028(3) 0.0002(3) 0.0036(3)
N1 0.0099(11) 0.0134(11) 0.0076(11) 0.0042(9) -0.0006(8) 0.0040(9)
N2 0.0143(12) 0.0124(11) 0.0090(11) 0.0030(9) 0.0008(9) 0.0060(9)
C1 0.0101(13) 0.0110(12) 0.0090(13) 0.0027(11) -0.0006(10) 0.0020(10)
C2 0.0139(13) 0.0153(13) 0.0085(13) 0.0043(11) 0.0021(10) 0.0039(11)
C3 0.0103(13) 0.0127(12) 0.0118(14) 0.0012(11) -0.0001(10) 0.0027(11)
C4 0.0139(14) 0.0164(13) 0.0109(14) -0.0004(12) 0.0003(10) 0.0048(11)
C5 0.0205(15) 0.0137(13) 0.0180(15) -0.0015(12) 0.0012(12) 0.0092(12)
C6 0.0242(16) 0.0139(13) 0.0158(15) 0.0043(12) -0.0017(12) 0.0069(12)
C7 0.0207(15) 0.0165(13) 0.0110(14) 0.0061(12) 0.0016(11) 0.0065(12)
C8 0.0102(13) 0.0110(12) 0.0110(13) 0.0014(11) -0.0011(10) 0.0021(11)
C9 0.0106(13) 0.0180(13) 0.0071(13) -0.0005(11) 0.0012(10) 0.0058(11)
C10 0.0165(14) 0.0186(14) 0.0131(14) 0.0029(12) 0.0012(11) 0.0084(12)
C11 0.0197(16) 0.0273(16) 0.0231(16) 0.0027(14) -0.0022(12) 0.0167(13)
C12 0.0098(15) 0.0329(17) 0.0305(18) 0.0012(15) -0.0030(12) 0.0100(13)
C13 0.0145(15) 0.0212(15) 0.0194(16) -0.0006(13) 0.0018(12) 0.0021(12)
C14 0.0140(14) 0.0176(14) 0.0123(14) 0.0014(12) -0.0019(10) 0.0059(11)
C15 0.0095(13) 0.0159(13) 0.0112(14) -0.0005(11) -0.0022(10) -0.0002(11)
C16 0.0196(15) 0.0187(14) 0.0152(15) 0.0030(12) -0.0053(11) 0.0037(12)
C17 0.0230(17) 0.0204(15) 0.0284(18) -0.0001(14) -0.0026(13) 0.0091(13)
C18 0.0201(16) 0.0290(17) 0.0189(16) -0.0061(14) -0.0012(12) 0.0100(14)
C19 0.0173(15) 0.0318(17) 0.0113(14) 0.0045(13) -0.0013(11) 0.0064(13)
C20 0.0150(14) 0.0181(14) 0.0170(15) 0.0031(12) -0.0001(11) 0.0033(12)
C21 0.0121(13) 0.0128(12) 0.0097(13) 0.0050(11) -0.0017(10) 0.0021(11)
C22 0.0166(14) 0.0199(14) 0.0130(14) 0.0035(12) 0.0022(11) 0.0051(12)
C23 0.0134(15) 0.0297(17) 0.0230(17) 0.0071(14) -0.0006(12) 0.0021(13)
C24 0.0234(17) 0.0199(15) 0.0207(17) 0.0043(14) -0.0046(13) -0.0056(13)
C25 0.0316(18) 0.0152(14) 0.0168(15) 0.0035(12) -0.0018(13) 0.0067(13)
C26 0.0166(14) 0.0152(13) 0.0171(15) 0.0059(12) 0.0009(11) 0.0050(12)
C27 0.0096(13) 0.0156(13) 0.0146(14) 0.0053(12) 0.0033(10) 0.0065(11)
C28 0.0174(14) 0.0160(13) 0.0152(14) 0.0059(12) 0.0013(11) 0.0060(12)
C29 0.0276(17) 0.0227(15) 0.0219(17) 0.0145(14) 0.0042(13) 0.0124(13)
C30 0.0229(16) 0.0342(17) 0.0154(15) 0.0138(14) 0.0036(12) 0.0154(14)
C31 0.0179(15) 0.0268(16) 0.0144(15) 0.0058(13) -0.0008(11) 0.0056(13)
C32 0.0156(14) 0.0169(13) 0.0143(14) 0.0063(12) 0.0008(11) 0.0054(12)
C33 0.0187(16) 0.0365(18) 0.0184(16) 0.0074(14) -0.0001(12) 0.0139(14)
C34 0.0137(14) 0.0233(15) 0.0072(13) 0.0009(12) -0.0035(10) 0.0057(12)
C35 0.0253(16) 0.0180(14) 0.0071(13) 0.0023(11) -0.0037(11) 0.0108(12)
C36 0.0188(14) 0.0158(13) 0.0069(13) 0.0027(11) -0.0008(10) 0.0034(12)
C37 0.0163(14) 0.0190(14) 0.0042(13) 0.0014(11) -0.0002(10) 0.0048(12)
C38 0.0196(15) 0.0133(13) 0.0075(13) -0.0027(11) -0.0034(10) 0.0069(12)
C39 0.0142(14) 0.0156(13) 0.0070(13) 0.0011(11) -0.0033(10) 0.0008(11)
C40 0.0199(15) 0.0213(14) 0.0112(14) 0.0016(12) 0.0058(11) 0.0064(12)
C41 0.0286(19) 0.0290(17) 0.032(2) -0.0032(16) 0.0167(15) 0.0014(15)
C42 0.0257(18) 0.045(2) 0.0279(18) 0.0108(17) 0.0100(14) 0.0222(16)
P2 0.0243(4) 0.0197(4) 0.0158(4) 0.0069(3) 0.0024(3) 0.0102(3)
F1 0.0341(11) 0.0303(10) 0.0425(13) 0.0161(10) 0.0056(9) 0.0039(9)
F2 0.0575(13) 0.0312(10) 0.0181(10) -0.0006(8) 0.0025(9) 0.0237(10)
F3 0.0326(11) 0.0291(10) 0.0401(12) 0.0191(9) 0.0056(9) 0.0172(9)
F4 0.0230(11) 0.0394(12) 0.0597(15) 0.0175(11) 0.0032(10) 0.0070(9)
F5 0.0474(13) 0.0599(14) 0.0188(10) 0.0070(10) 0.0041(9) 0.0296(11)
F6 0.0559(13) 0.0303(10) 0.0256(10) 0.0053(9) -0.0030(9) 0.0297(10)

loop_
_atom_type_symbol
_atom_type_description
_atom_type_scat_dispersion_real
_atom_type_scat_dispersion_imag
_atom_type_scat_source
C C 0.0033 0.0016 'International Tables Vol C Tables 4.2.6.8 and 6.1.1.4'
H H 0.0000 0.0000 'International Tables Vol C Tables 4.2.6.8 and 6.1.1.4'
F F 0.0171 0.0103 'International Tables Vol C Tables 4.2.6.8 and 6.1.1.4'
N N 0.0061 0.0033 'International Tables Vol C Tables 4.2.6.8 and 6.1.1.4'
P P 0.1023 0.0942 'International Tables Vol C Tables 4.2.6.8 and 6.1.1.4'
Ru Ru -1.2594 0.8363 'International Tables Vol C Tables 4.2.6.8 and 6.1.1.4'
Se Se -0.0929 2.2259 'International Tables Vol C Tables 4.2.6.8 and 6.1.1.4'

loop_
_geom_angle_atom_site_label_1
_geom_angle_atom_site_label_2
_geom_angle_atom_site_label_3
_geom_angle
_geom_angle_site_symmetry_1
_geom_angle_site_symmetry_3
_geom_angle_publ_flag
N1 Ru1 Se1 81.90(5) . . ?
N1 Ru1 C34 127.13(9) . . ?
N1 Ru1 C35 163.55(9) . . ?
N1 Ru1 C36 146.28(10) . . ?
N1 Ru1 C37 110.07(10) . . ?
N1 Ru1 C38 89.29(10) . . ?
N1 Ru1 C39 97.54(10) . . ?
N2 Ru1 Se1 91.30(6) . . ?
N2 Ru1 N1 81.77(9) . . ?
N2 Ru1 C34 90.28(9) . . ?
N2 Ru1 C35 100.32(10) . . ?
N2 Ru1 C36 131.51(10) . . ?
N2 Ru1 C37 167.69(10) . . ?
N2 Ru1 C38 144.04(9) . . ?
N2 Ru1 C39 108.57(9) . . ?
C34 Ru1 Se1 150.80(8) . . ?
C34 Ru1 C37 79.89(10) . . ?
C35 Ru1 Se1 114.22(7) . . ?
C35 Ru1 C34 37.11(10) . . ?
C35 Ru1 C37 67.36(11) . . ?
C36 Ru1 Se1 90.78(7) . . ?
C36 Ru1 C34 66.86(10) . . ?
C36 Ru1 C35 37.03(10) . . ?
C36 Ru1 C37 37.27(10) . . ?
C36 Ru1 C39 78.50(10) . . ?
C37 Ru1 Se1 93.69(7) . . ?
C38 Ru1 Se1 121.95(7) . . ?
C38 Ru1 C34 67.71(11) . . ?
C38 Ru1 C35 79.44(11) . . ?
C38 Ru1 C36 66.81(10) . . ?
C38 Ru1 C37 37.16(9) . . ?
C38 Ru1 C39 38.07(10) . . ?
C39 Ru1 Se1 159.89(7) . . ?
C39 Ru1 C34 36.59(10) . . ?
C39 Ru1 C35 66.23(10) . . ?
C39 Ru1 C37 67.48(9) . . ?
C14 Se1 Ru1 95.22(8) . . ?
C14 Se1 C15 101.37(12) . . ?
C15 Se1 Ru1 110.49(8) . . ?
N1 P1 C1 104.13(12) . . ?
N1 P1 C21 108.92(12) . . ?
N1 P1 C27 115.59(12) . . ?
C1 P1 C21 110.52(13) . . ?
C1 P1 C27 109.02(13) . . ?
C27 P1 C21 108.58(12) . . ?
P1 N1 Ru1 109.42(12) . . ?
C9 N1 Ru1 119.66(16) . . ?
C9 N1 P1 122.02(18) . . ?
C1 N2 Ru1 119.50(18) . . ?
C8 N2 Ru1 134.50(18) . . ?
C8 N2 C1 106.0(2) . . ?
N2 C1 P1 112.25(18) . . ?
C2 C1 P1 135.3(2) . . ?
C2 C1 N2 112.5(2) . . ?
C1 C2 C3 105.5(2) . . ?
C2 C3 C8 106.3(2) . . ?
C4 C3 C2 134.2(3) . . ?
C4 C3 C8 119.4(3) . . ?
C5 C4 C3 119.2(3) . . ?
C4 C5 C6 121.0(3) . . ?
C7 C6 C5 121.4(3) . . ?
C6 C7 C8 118.4(3) . . ?
N2 C8 C3 109.7(2) . . ?
N2 C8 C7 129.7(2) . . ?
C7 C8 C3 120.6(3) . . ?
N1 C9 C14 119.8(3) . . ?
C10 C9 N1 122.4(2) . . ?
C10 C9 C14 117.7(3) . . ?
C11 C10 C9 120.8(3) . . ?
C12 C11 C10 120.9(3) . . ?
C11 C12 C13 119.9(3) . . ?
C12 C13 C14 119.2(3) . . ?
C9 C14 Se1 117.3(2) . . ?
C13 C14 Se1 121.0(2) . . ?
C13 C14 C9 121.5(3) . . ?
C16 C15 Se1 116.2(2) . . ?
C20 C15 Se1 122.9(2) . . ?
C20 C15 C16 120.9(3) . . ?
C17 C16 C15 119.4(3) . . ?
C16 C17 C18 120.4(3) . . ?
C17 C18 C19 120.0(3) . . ?
C18 C19 C20 120.1(3) . . ?
C15 C20 C19 119.2(3) . . ?
C22 C21 P1 119.7(2) . . ?
C26 C21 P1 119.9(2) . . ?
C26 C21 C22 120.4(2) . . ?
C23 C22 C21 119.6(3) . . ?
C24 C23 C22 119.8(3) . . ?
C23 C24 C25 120.7(3) . . ?
C26 C25 C24 119.4(3) . . ?
C25 C26 C21 120.1(3) . . ?
C28 C27 P1 120.5(2) . . ?
C32 C27 P1 119.7(2) . . ?
C32 C27 C28 119.7(3) . . ?
C29 C28 C27 119.9(3) . . ?
C30 C29 C28 120.2(3) . . ?
C29 C30 C31 120.5(3) . . ?
C30 C31 C32 119.8(3) . . ?
C31 C32 C27 119.9(3) . . ?
C33 C34 Ru1 129.35(19) . . ?
C35 C34 Ru1 70.35(16) . . ?
C35 C34 C33 120.7(3) . . ?
C39 C34 Ru1 69.83(16) . . ?
C39 C34 C33 121.4(3) . . ?
C39 C34 C35 117.9(3) . . ?
C34 C35 Ru1 72.54(17) . . ?
C36 C35 Ru1 70.67(17) . . ?
C36 C35 C34 120.3(3) . . ?
C35 C36 Ru1 72.31(16) . . ?
C35 C36 C37 122.7(2) . . ?
C37 C36 Ru1 73.44(16) . . ?
C36 C37 Ru1 69.30(15) . . ?
C36 C37 C40 122.5(2) . . ?
C38 C37 Ru1 68.63(14) . . ?
C38 C37 C36 116.4(2) . . ?
C38 C37 C40 121.0(3) . . ?
C40 C37 Ru1 135.51(19) . . ?
C37 C38 Ru1 74.21(15) . . ?
C37 C38 C39 120.9(3) . . ?
C39 C38 Ru1 71.72(15) . . ?
C34 C39 Ru1 73.58(15) . . ?
C34 C39 C38 121.7(2) . . ?
C38 C39 Ru1 70.20(14) . . ?
C37 C40 C41 113.8(2) . . ?
C42 C40 C37 114.3(2) . . ?
C42 C40 C41 110.7(3) . . ?
F1 P2 F2 89.61(11) . . ?
F1 P2 F3 89.05(11) . . ?
F1 P2 F6 90.53(11) . . ?
F2 P2 F3 90.40(11) . . ?
F2 P2 F6 89.37(11) . . ?
F3 P2 F6 179.52(11) . . ?
F4 P2 F1 178.98(12) . . ?
F4 P2 F2 91.34(11) . . ?
F4 P2 F3 90.55(11) . . ?
F4 P2 F5 90.03(11) . . ?
F4 P2 F6 89.87(12) . . ?
F5 P2 F1 89.03(11) . . ?
F5 P2 F2 178.33(12) . . ?
F5 P2 F3 90.54(12) . . ?
F5 P2 F6 89.68(11) . . ?

loop_
_geom_bond_atom_site_label_1
_geom_bond_atom_site_label_2
_geom_bond_distance
_geom_bond_site_symmetry_2
_geom_bond_publ_flag
Ru1 Se1 2.4760(3) . ?
Ru1 N1 2.135(2) . ?
Ru1 N2 2.092(2) . ?
Ru1 C34 2.251(3) . ?
Ru1 C35 2.222(3) . ?
Ru1 C36 2.201(3) . ?
Ru1 C37 2.255(3) . ?
Ru1 C38 2.182(3) . ?
Ru1 C39 2.202(3) . ?
Se1 C14 1.927(3) . ?
Se1 C15 1.938(3) . ?
P1 N1 1.627(2) . ?
P1 C1 1.764(3) . ?
P1 C21 1.804(3) . ?
P1 C27 1.798(3) . ?
N1 C9 1.407(3) . ?
N2 C1 1.382(3) . ?
N2 C8 1.368(3) . ?
C1 C2 1.381(4) . ?
C2 C3 1.424(4) . ?
C3 C4 1.405(4) . ?
C3 C8 1.434(4) . ?
C4 C5 1.372(4) . ?
C5 C6 1.410(4) . ?
C6 C7 1.377(4) . ?
C7 C8 1.397(4) . ?
C9 C10 1.390(4) . ?
C9 C14 1.409(4) . ?
C10 C11 1.386(4) . ?
C11 C12 1.380(4) . ?
C12 C13 1.387(5) . ?
C13 C14 1.392(4) . ?
C15 C16 1.389(4) . ?
C15 C20 1.385(4) . ?
C16 C17 1.381(4) . ?
C17 C18 1.386(4) . ?
C18 C19 1.390(5) . ?
C19 C20 1.390(4) . ?
C21 C22 1.394(4) . ?
C21 C26 1.389(4) . ?
C22 C23 1.393(4) . ?
C23 C24 1.379(4) . ?
C24 C25 1.400(5) . ?
C25 C26 1.385(4) . ?
C27 C28 1.401(4) . ?
C27 C32 1.395(4) . ?
C28 C29 1.384(4) . ?
C29 C30 1.383(4) . ?
C30 C31 1.386(4) . ?
C31 C32 1.394(4) . ?
C33 C34 1.496(4) . ?
C34 C35 1.423(4) . ?
C34 C39 1.399(4) . ?
C35 C36 1.404(4) . ?
C36 C37 1.425(4) . ?
C37 C38 1.416(4) . ?
C37 C40 1.527(4) . ?
C38 C39 1.430(4) . ?
C40 C41 1.528(4) . ?
C40 C42 1.523(5) . ?
P2 F1 1.6006(19) . ?
P2 F2 1.6061(19) . ?
P2 F3 1.611(2) . ?
P2 F4 1.5895(19) . ?
P2 F5 1.600(2) . ?
P2 F6 1.615(2) . ?
